data_4078956
loop_
_publ_author_name
'Reddy, J. Sreedhar'
'Xu, Bao-Hua'
'Mahdi, Tayseer'
'Fr\"ohlich, Roland'
'Kehr, Gerald'
'Stephan, Douglas W.'
'Erker, Gerhard'

_publ_section_title
;
 Alkenylborane-Derived Frustrated Lewis Pairs: Metal-Free Catalytic
 Hydrogenation Reactions of Electron-Deficient Alkenes
;
_journal_issue 15
_journal_name_full Organometallics
_journal_page_first 5638
_journal_paper_doi 10.1021/om3006068
_journal_volume 31
_journal_year 2012
_chemical_formula_sum 'C44 H37 B F15 P'
_chemical_formula_weight 892.52
_chemical_name_systematic
; 
 ? 
;
_space_group_IT_number 19
_symmetry_cell_setting orthorhombic
_symmetry_space_group_name_Hall 'P 2ac 2ab'
_symmetry_space_group_name_H-M 'P 21 21 21'
_atom_sites_solution_hydrogens geom
_atom_sites_solution_primary direct
_atom_sites_solution_secondary difmap
_audit_creation_method SHELXL-97
_cell_angle_alpha 90.00
_cell_angle_beta 90.00
_cell_angle_gamma 90.00
_cell_formula_units_Z 4
_cell_length_a 11.2252(3)
_cell_length_b 18.7357(5)
_cell_length_c 19.1203(6)
_cell_measurement_reflns_used 9998
_cell_measurement_temperature 150(2)
_cell_measurement_theta_max 24.48
_cell_measurement_theta_min 2.37
_cell_volume 4021.2(2)
_computing_cell_refinement 'Bruker SAINT'
_computing_data_collection 'Bruker APEX2'
_computing_data_reduction 'Bruker SAINT'
_computing_molecular_graphics 'Bruker SHELXTL'
_computing_publication_material 'Bruker SHELXTL'
_computing_structure_refinement 'SHELXL-97 (Sheldrick, 1997)'
_computing_structure_solution 'SHELXS-97 (Sheldrick, 1990)'
_diffrn_ambient_temperature 150(2)
_diffrn_measured_fraction_theta_full 0.999
_diffrn_measured_fraction_theta_max 0.999
_diffrn_measurement_device_type 'Bruker APEX-II CCD'
_diffrn_measurement_method '\f and \w scans'
_diffrn_radiation_monochromator graphite
_diffrn_radiation_source 'fine-focus sealed tube'
_diffrn_radiation_type MoK\a
_diffrn_radiation_wavelength 0.71073
_diffrn_reflns_av_R_equivalents 0.0334
_diffrn_reflns_av_sigmaI/netI 0.0325
_diffrn_reflns_limit_h_max 13
_diffrn_reflns_limit_h_min -13
_diffrn_reflns_limit_k_max 22
_diffrn_reflns_limit_k_min -19
_diffrn_reflns_limit_l_max 22
_diffrn_reflns_limit_l_min -22
_diffrn_reflns_number 29302
_diffrn_reflns_theta_full 25.00
_diffrn_reflns_theta_max 25.00
_diffrn_reflns_theta_min 2.10
_diffrn_standards_number 0
_exptl_absorpt_coefficient_mu 0.171
_exptl_absorpt_correction_T_max 0.9624
_exptl_absorpt_correction_T_min 0.9593
_exptl_absorpt_correction_type multi-scan
_exptl_absorpt_process_details SADBAS
_exptl_crystal_colour colourless
_exptl_crystal_density_diffrn 1.474
_exptl_crystal_density_method 'not measured'
_exptl_crystal_description Block
_exptl_crystal_F_000 1824
_exptl_crystal_size_max 0.25
_exptl_crystal_size_mid 0.23
_exptl_crystal_size_min 0.23
_refine_diff_density_max 0.740
_refine_diff_density_min -0.365
_refine_diff_density_rms 0.054
_refine_ls_abs_structure_details 'Flack H D (1983), Acta Cryst. A39, 876-881'
_refine_ls_abs_structure_Flack -0.03(13)
_refine_ls_extinction_method none
_refine_ls_goodness_of_fit_ref 1.050
_refine_ls_hydrogen_treatment constr
_refine_ls_matrix_type full
_refine_ls_number_parameters 559
_refine_ls_number_reflns 7084
_refine_ls_number_restraints 0
_refine_ls_restrained_S_all 1.050
_refine_ls_R_factor_all 0.0541
_refine_ls_R_factor_gt 0.0459
_refine_ls_shift/su_max 0.001
_refine_ls_shift/su_mean 0.000
_refine_ls_structure_factor_coef Fsqd
_refine_ls_weighting_details 'calc w=1/[\s^2^(Fo^2^)+(0.0647P)^2^+2.4837P] where P=(Fo^2^+2Fc^2^)/3'
_refine_ls_weighting_scheme calc
_refine_ls_wR_factor_gt 0.1150
_refine_ls_wR_factor_ref 0.1211
_reflns_number_gt 6254
_reflns_number_total 7084
_reflns_threshold_expression >2sigma(I)
_cod_data_source_file om3006068_si_003.cif
_cod_data_source_block tm006_0m
_cod_depositor_comments
;
The following automatic conversions were performed:

'_symmetry_cell_setting' value 'Orthorhombic' changed to
'orthorhombic' according to
/home/saulius/struct/CIF-dictionaries/cif_core.dic dictionary named
'cif_core.dic' version 2.4.2 from 2011-04-26.

Automatic conversion script
Id: cif_fix_values 1891 2012-01-12 08:04:46Z andrius 
;
_cod_original_sg_symbol_H-M P2(1)2(1)2(1)
_cod_database_code 4078956

loop_
_symmetry_equiv_pos_as_xyz
'x, y, z'
'-x+1/2, -y, z+1/2'
'-x, y+1/2, -z+1/2'
'x+1/2, -y+1/2, -z'

loop_
_atom_site_label
_atom_site_type_symbol
_atom_site_fract_x
_atom_site_fract_y
_atom_site_fract_z
_atom_site_U_iso_or_equiv
_atom_site_adp_type
_atom_site_occupancy
_atom_site_symmetry_multiplicity
_atom_site_calc_flag
_atom_site_refinement_flags
P1 P 0.19131(8) 0.02307(5) 0.87921(4) 0.0341(2) Uani 1 1 d .
H99A H 0.1537 0.0103 0.8335 0.041 Uiso 1 1 calc R
F1 F 0.17169(17) 0.51968(9) 1.03429(9) 0.0292(4) Uani 1 1 d .
F2 F 0.18293(18) 0.45795(10) 1.15841(9) 0.0346(4) Uani 1 1 d .
F3 F 0.16991(19) 0.31411(11) 1.17196(10) 0.0414(5) Uani 1 1 d .
F4 F 0.1469(2) 0.23160(10) 1.05441(10) 0.0427(5) Uani 1 1 d .
F5 F 0.13735(19) 0.29109(9) 0.92884(10) 0.0370(5) Uani 1 1 d .
F6 F 0.36822(18) 0.35526(11) 0.91746(11) 0.0422(5) Uani 1 1 d .
F7 F 0.4959(2) 0.29175(13) 0.81956(14) 0.0607(7) Uani 1 1 d .
F8 F 0.4365(2) 0.30352(12) 0.68175(12) 0.0546(6) Uani 1 1 d .
F9 F 0.2447(2) 0.38548(11) 0.64523(9) 0.0411(5) Uani 1 1 d .
F10 F 0.11175(17) 0.44720(10) 0.74204(9) 0.0337(4) Uani 1 1 d .
F11 F 0.13904(17) 0.64870(10) 0.97778(10) 0.0347(5) Uani 1 1 d .
F12 F 0.3158(2) 0.73706(10) 1.00737(11) 0.0469(6) Uani 1 1 d .
F13 F 0.5362(2) 0.71734(12) 0.95075(13) 0.0544(6) Uani 1 1 d .
F14 F 0.57293(18) 0.60639(12) 0.86111(12) 0.0507(6) Uani 1 1 d .
F15 F 0.39566(18) 0.51867(10) 0.82766(11) 0.0394(5) Uani 1 1 d .
C1 C 0.1556(3) 0.40890(16) 0.97351(15) 0.0245(6) Uani 1 1 d .
C2 C 0.1661(3) 0.44675(16) 1.03545(15) 0.0234(6) Uani 1 1 d .
C3 C 0.1719(3) 0.41735(17) 1.10100(16) 0.0264(7) Uani 1 1 d .
C4 C 0.1659(3) 0.34420(17) 1.10855(16) 0.0285(7) Uani 1 1 d .
C5 C 0.1531(3) 0.30272(16) 1.04874(17) 0.0296(7) Uani 1 1 d .
C6 C 0.1488(3) 0.33567(17) 0.98498(16) 0.0284(7) Uani 1 1 d .
C7 C 0.2284(3) 0.40272(15) 0.83622(15) 0.0248(7) Uani 1 1 d .
C8 C 0.3300(3) 0.36338(17) 0.85052(17) 0.0315(7) Uani 1 1 d .
C9 C 0.3996(3) 0.33047(18) 0.8011(2) 0.0373(8) Uani 1 1 d .
C10 C 0.3708(3) 0.33699(18) 0.73101(19) 0.0360(8) Uani 1 1 d .
C11 C 0.2735(3) 0.37766(17) 0.71293(17) 0.0303(7) Uani 1 1 d .
C12 C 0.2054(3) 0.40846(16) 0.76452(16) 0.0264(7) Uani 1 1 d .
C13 C 0.2576(3) 0.57769(15) 0.90181(15) 0.0232(6) Uani 1 1 d .
C14 C 0.2442(3) 0.63597(17) 0.94741(17) 0.0292(7) Uani 1 1 d .
C15 C 0.3360(3) 0.68236(17) 0.96321(17) 0.0336(8) Uani 1 1 d .
C16 C 0.4474(3) 0.67308(18) 0.93469(18) 0.0359(8) Uani 1 1 d .
C17 C 0.4654(3) 0.61650(18) 0.88953(18) 0.0348(8) Uani 1 1 d .
C18 C 0.3728(3) 0.57071(17) 0.87409(17) 0.0295(7) Uani 1 1 d .
C19 C 0.1558(3) 0.53044(15) 0.88590(15) 0.0231(6) Uani 1 1 d .
C20 C 0.0527(3) 0.55837(16) 0.86135(14) 0.0227(6) Uani 1 1 d .
C21 C 0.0360(3) 0.63333(16) 0.83652(16) 0.0242(7) Uani 1 1 d .
C22 C 0.1077(3) 0.66013(17) 0.78441(17) 0.0296(7) Uani 1 1 d .
H40A H 0.1680 0.6307 0.7649 0.035 Uiso 1 1 calc R
C23 C 0.0938(3) 0.72953(18) 0.75963(19) 0.0386(9) Uani 1 1 d .
H41A H 0.1440 0.7469 0.7234 0.046 Uiso 1 1 calc R
C24 C 0.0076(4) 0.77274(18) 0.78759(19) 0.0395(9) Uani 1 1 d .
H42A H -0.0022 0.8201 0.7708 0.047 Uiso 1 1 calc R
C25 C -0.0655(4) 0.74711(19) 0.84058(18) 0.0399(9) Uani 1 1 d .
H43A H -0.1250 0.7771 0.8603 0.048 Uiso 1 1 calc R
C26 C -0.0517(3) 0.67783(18) 0.86467(17) 0.0319(7) Uani 1 1 d .
H44A H -0.1023 0.6604 0.9007 0.038 Uiso 1 1 calc R
C27 C -0.0429(3) 0.50491(16) 0.85623(14) 0.0227(6) Uani 1 1 d .
C28 C -0.0004(3) 0.43646(16) 0.87301(14) 0.0215(6) Uani 1 1 d .
C29 C -0.0784(3) 0.38007(17) 0.87034(16) 0.0278(7) Uani 1 1 d .
H36A H -0.0510 0.3334 0.8813 0.033 Uiso 1 1 calc R
C30 C -0.1979(3) 0.39023(18) 0.85165(16) 0.0329(8) Uani 1 1 d .
H18A H -0.2507 0.3507 0.8497 0.040 Uiso 1 1 calc R
C31 C -0.2386(3) 0.45802(18) 0.83612(17) 0.0327(8) Uani 1 1 d .
H34A H -0.3200 0.4650 0.8244 0.039 Uiso 1 1 calc R
C32 C -0.1623(3) 0.51572(17) 0.83754(15) 0.0280(7) Uani 1 1 d .
H35A H -0.1902 0.5621 0.8260 0.034 Uiso 1 1 calc R
C33 C 0.0602(3) 0.0441(2) 0.9395(2) 0.0514(11) Uani 1 1 d .
C34 C 0.0985(4) 0.0456(2) 1.0146(2) 0.0538(11) Uani 1 1 d .
H12A H 0.0310 0.0596 1.0440 0.081 Uiso 1 1 calc R
H12B H 0.1633 0.0801 1.0204 0.081 Uiso 1 1 calc R
H12C H 0.1263 -0.0019 1.0285 0.081 Uiso 1 1 calc R
C35 C 0.0064(4) 0.1179(3) 0.9230(2) 0.0583(11) Uani 1 1 d .
H10A H -0.0631 0.1261 0.9529 0.087 Uiso 1 1 calc R
H10B H -0.0181 0.1194 0.8738 0.087 Uiso 1 1 calc R
H10C H 0.0661 0.1550 0.9316 0.087 Uiso 1 1 calc R
C36 C -0.0368(4) -0.0129(3) 0.9285(3) 0.0796(17) Uani 1 1 d .
H11A H -0.0999 -0.0065 0.9634 0.119 Uiso 1 1 calc R
H11B H -0.0018 -0.0605 0.9336 0.119 Uiso 1 1 calc R
H11C H -0.0706 -0.0079 0.8815 0.119 Uiso 1 1 calc R
C37 C 0.2793(4) -0.0577(2) 0.9041(2) 0.0517(11) Uani 1 1 d .
C38 C 0.3269(6) -0.0903(3) 0.8394(3) 0.101(2) Uani 1 1 d .
H4A H 0.3453 -0.1406 0.8480 0.151 Uiso 1 1 calc R
H4B H 0.3996 -0.0651 0.8253 0.151 Uiso 1 1 calc R
H4C H 0.2674 -0.0866 0.8021 0.151 Uiso 1 1 calc R
C39 C 0.1899(5) -0.1150(3) 0.9362(3) 0.0771(15) Uani 1 1 d .
H7A H 0.2319 -0.1603 0.9432 0.116 Uiso 1 1 calc R
H7B H 0.1231 -0.1223 0.9040 0.116 Uiso 1 1 calc R
H7C H 0.1597 -0.0977 0.9812 0.116 Uiso 1 1 calc R
C40 C 0.3658(5) -0.0424(3) 0.9615(3) 0.0806(17) Uani 1 1 d .
H6A H 0.4037 -0.0869 0.9765 0.121 Uiso 1 1 calc R
H6B H 0.3236 -0.0209 1.0011 0.121 Uiso 1 1 calc R
H6C H 0.4268 -0.0092 0.9445 0.121 Uiso 1 1 calc R
C41 C 0.2828(3) 0.10430(18) 0.85978(17) 0.0317(7) Uani 1 1 d .
C42 C 0.2056(4) 0.1563(2) 0.8156(2) 0.0542(11) Uani 1 1 d .
H3A H 0.2573 0.1910 0.7922 0.081 Uiso 1 1 calc R
H3B H 0.1497 0.1815 0.8463 0.081 Uiso 1 1 calc R
H3C H 0.1610 0.1292 0.7804 0.081 Uiso 1 1 calc R
C43 C 0.3292(4) 0.1408(2) 0.9259(2) 0.0526(11) Uani 1 1 d .
H8A H 0.3845 0.1790 0.9129 0.079 Uiso 1 1 calc R
H8B H 0.3707 0.1057 0.9551 0.079 Uiso 1 1 calc R
H8C H 0.2621 0.1610 0.9521 0.079 Uiso 1 1 calc R
C44 C 0.3868(4) 0.0843(3) 0.8125(2) 0.0589(12) Uani 1 1 d .
H1A H 0.4256 0.1278 0.7954 0.088 Uiso 1 1 calc R
H1B H 0.3574 0.0564 0.7727 0.088 Uiso 1 1 calc R
H1C H 0.4445 0.0558 0.8390 0.088 Uiso 1 1 calc R
B1 B 0.1416(3) 0.44232(18) 0.89420(18) 0.0236(7) Uani 1 1 d .

loop_
_atom_site_aniso_label
_atom_site_aniso_U_11
_atom_site_aniso_U_22
_atom_site_aniso_U_33
_atom_site_aniso_U_23
_atom_site_aniso_U_13
_atom_site_aniso_U_12
P1 0.0421(5) 0.0334(5) 0.0267(4) 0.0039(4) -0.0136(4) -0.0095(4)
F1 0.0433(10) 0.0197(9) 0.0246(9) -0.0042(7) -0.0007(8) -0.0023(8)
F2 0.0440(11) 0.0372(10) 0.0226(9) -0.0041(8) -0.0027(8) -0.0092(9)
F3 0.0522(12) 0.0439(11) 0.0280(10) 0.0142(9) -0.0105(9) -0.0098(10)
F4 0.0668(15) 0.0230(10) 0.0383(11) 0.0094(8) -0.0038(10) 0.0008(10)
F5 0.0619(14) 0.0200(9) 0.0292(10) -0.0037(8) -0.0032(9) 0.0017(9)
F6 0.0388(11) 0.0486(12) 0.0392(11) -0.0048(10) -0.0118(9) 0.0142(10)
F7 0.0413(13) 0.0657(16) 0.0750(17) -0.0126(13) 0.0005(12) 0.0253(12)
F8 0.0546(14) 0.0515(14) 0.0578(14) -0.0192(11) 0.0268(11) 0.0029(11)
F9 0.0593(13) 0.0377(11) 0.0263(9) -0.0052(8) 0.0124(9) -0.0121(10)
F10 0.0421(11) 0.0348(10) 0.0243(9) 0.0015(8) -0.0004(8) 0.0056(9)
F11 0.0422(11) 0.0272(10) 0.0348(10) -0.0096(8) -0.0007(9) 0.0099(9)
F12 0.0697(15) 0.0266(10) 0.0443(12) -0.0112(9) -0.0154(11) -0.0022(10)
F13 0.0598(15) 0.0423(12) 0.0611(14) 0.0024(11) -0.0195(12) -0.0235(11)
F14 0.0352(11) 0.0539(14) 0.0631(14) -0.0007(11) 0.0048(10) -0.0108(10)
F15 0.0375(10) 0.0331(11) 0.0475(11) -0.0123(9) 0.0098(9) -0.0052(9)
C1 0.0246(15) 0.0222(15) 0.0265(15) 0.0007(13) 0.0003(13) 0.0027(13)
C2 0.0225(15) 0.0222(15) 0.0256(15) -0.0012(12) -0.0006(13) 0.0029(13)
C3 0.0194(15) 0.0306(17) 0.0292(16) -0.0007(13) -0.0052(13) -0.0033(13)
C4 0.0260(16) 0.0332(18) 0.0265(16) 0.0070(14) -0.0064(13) -0.0013(14)
C5 0.0336(18) 0.0206(16) 0.0347(17) 0.0045(14) -0.0035(14) 0.0067(14)
C6 0.0352(18) 0.0240(16) 0.0259(16) -0.0051(13) -0.0023(14) 0.0070(14)
C7 0.0302(16) 0.0171(15) 0.0270(15) -0.0037(13) 0.0013(13) -0.0036(12)
C8 0.0330(18) 0.0270(17) 0.0346(18) -0.0057(14) -0.0035(15) -0.0002(15)
C9 0.0258(17) 0.0315(19) 0.055(2) -0.0054(17) 0.0028(16) 0.0067(15)
C10 0.0353(19) 0.0302(19) 0.042(2) -0.0133(15) 0.0153(15) -0.0044(15)
C11 0.0383(18) 0.0252(17) 0.0276(16) -0.0057(14) 0.0063(14) -0.0115(15)
C12 0.0282(16) 0.0181(15) 0.0329(16) -0.0020(13) 0.0014(13) -0.0030(13)
C13 0.0323(17) 0.0147(14) 0.0227(14) 0.0017(12) -0.0067(13) 0.0021(12)
C14 0.0350(18) 0.0241(17) 0.0286(16) 0.0030(13) -0.0055(14) 0.0059(14)
C15 0.053(2) 0.0188(16) 0.0288(16) -0.0023(13) -0.0164(16) -0.0036(16)
C16 0.044(2) 0.0254(17) 0.0382(19) 0.0072(15) -0.0146(16) -0.0168(16)
C17 0.0331(18) 0.0337(19) 0.0377(19) 0.0073(16) -0.0034(15) -0.0013(15)
C18 0.0362(18) 0.0205(16) 0.0317(17) 0.0008(14) -0.0007(14) -0.0011(13)
C19 0.0314(16) 0.0177(15) 0.0201(14) -0.0004(12) 0.0012(12) 0.0041(13)
C20 0.0298(16) 0.0220(15) 0.0163(14) -0.0027(12) 0.0020(12) 0.0042(13)
C21 0.0302(16) 0.0198(15) 0.0225(15) 0.0014(12) -0.0061(13) 0.0020(13)
C22 0.0310(17) 0.0257(17) 0.0320(17) 0.0009(14) 0.0049(14) 0.0060(14)
C23 0.042(2) 0.0313(19) 0.042(2) 0.0153(16) 0.0052(17) -0.0004(16)
C24 0.053(2) 0.0245(18) 0.041(2) 0.0099(15) 0.0005(18) 0.0099(16)
C25 0.054(2) 0.0302(18) 0.0358(19) 0.0022(16) 0.0047(17) 0.0211(17)
C26 0.0389(18) 0.0313(18) 0.0256(16) 0.0042(14) 0.0030(14) 0.0114(15)
C27 0.0258(15) 0.0259(16) 0.0165(14) 0.0008(12) 0.0032(12) 0.0035(13)
C28 0.0307(16) 0.0216(15) 0.0122(13) -0.0005(11) 0.0023(12) 0.0006(13)
C29 0.0343(18) 0.0236(16) 0.0253(16) -0.0009(13) 0.0012(14) 0.0006(14)
C30 0.0354(18) 0.0364(19) 0.0270(16) -0.0010(14) 0.0025(14) -0.0082(16)
C31 0.0213(16) 0.047(2) 0.0296(16) 0.0003(15) 0.0019(13) 0.0002(15)
C32 0.0307(17) 0.0299(17) 0.0233(15) 0.0024(13) 0.0027(13) 0.0057(14)
C33 0.0257(18) 0.063(3) 0.065(3) 0.028(2) -0.0090(18) -0.0048(18)
C34 0.047(2) 0.059(3) 0.055(2) -0.010(2) 0.010(2) -0.001(2)
C35 0.050(2) 0.069(3) 0.056(3) 0.000(2) 0.001(2) 0.012(2)
C36 0.058(3) 0.130(5) 0.051(3) 0.003(3) 0.000(2) -0.047(3)
C37 0.084(3) 0.0319(19) 0.039(2) 0.0028(17) -0.006(2) 0.014(2)
C38 0.114(5) 0.108(4) 0.081(4) -0.021(3) -0.002(4) 0.076(4)
C39 0.098(4) 0.053(3) 0.081(4) 0.015(3) -0.003(3) 0.004(3)
C40 0.071(3) 0.101(4) 0.070(3) -0.006(3) -0.031(3) 0.044(3)
C41 0.0288(16) 0.0358(19) 0.0305(17) -0.0025(14) 0.0018(14) -0.0079(14)
C42 0.052(2) 0.040(2) 0.070(3) 0.012(2) -0.015(2) -0.0101(19)
C43 0.050(2) 0.064(3) 0.044(2) -0.010(2) -0.0021(19) -0.024(2)
C44 0.040(2) 0.092(3) 0.044(2) -0.016(2) 0.0114(19) -0.014(2)
B1 0.0310(19) 0.0164(16) 0.0234(17) -0.0029(14) -0.0043(14) 0.0039(14)

loop_
_atom_type_symbol
_atom_type_description
_atom_type_scat_dispersion_real
_atom_type_scat_dispersion_imag
_atom_type_scat_source
C C 0.0033 0.0016 'International Tables Vol C Tables 4.2.6.8 and 6.1.1.4'
H H 0.0000 0.0000 'International Tables Vol C Tables 4.2.6.8 and 6.1.1.4'
B B 0.0013 0.0007 'International Tables Vol C Tables 4.2.6.8 and 6.1.1.4'
F F 0.0171 0.0103 'International Tables Vol C Tables 4.2.6.8 and 6.1.1.4'
P P 0.1023 0.0942 'International Tables Vol C Tables 4.2.6.8 and 6.1.1.4'

loop_
_geom_angle_atom_site_label_1
_geom_angle_atom_site_label_2
_geom_angle_atom_site_label_3
_geom_angle
C37 P1 C41 114.74(19)
C37 P1 C33 114.84(18)
C41 P1 C33 112.02(17)
C2 C1 C6 112.0(3)
C2 C1 B1 126.9(3)
C6 C1 B1 121.0(3)
F1 C2 C3 114.5(3)
F1 C2 C1 120.1(3)
C3 C2 C1 125.4(3)
F2 C3 C2 121.7(3)
F2 C3 C4 118.8(3)
C2 C3 C4 119.5(3)
F3 C4 C3 120.8(3)
F3 C4 C5 120.9(3)
C3 C4 C5 118.3(3)
F4 C5 C6 121.3(3)
F4 C5 C4 119.7(3)
C6 C5 C4 119.0(3)
F5 C6 C5 115.3(3)
F5 C6 C1 119.0(3)
C5 C6 C1 125.7(3)
C8 C7 C12 112.7(3)
C8 C7 B1 126.3(3)
C12 C7 B1 120.9(3)
F6 C8 C9 114.7(3)
F6 C8 C7 120.4(3)
C9 C8 C7 124.9(3)
F7 C9 C8 121.2(3)
F7 C9 C10 119.2(3)
C8 C9 C10 119.6(3)
F8 C10 C11 121.0(3)
F8 C10 C9 120.4(3)
C11 C10 C9 118.5(3)
F9 C11 C12 120.8(3)
F9 C11 C10 119.6(3)
C12 C11 C10 119.6(3)
F10 C12 C11 115.5(3)
F10 C12 C7 119.9(3)
C11 C12 C7 124.6(3)
C18 C13 C14 113.9(3)
C18 C13 C19 125.4(3)
C14 C13 C19 120.7(3)
F11 C14 C15 116.8(3)
F11 C14 C13 120.1(3)
C15 C14 C13 123.0(3)
F12 C15 C16 119.9(3)
F12 C15 C14 119.4(3)
C16 C15 C14 120.8(3)
F13 C16 C15 120.7(3)
F13 C16 C17 120.8(3)
C15 C16 C17 118.5(3)
F14 C17 C18 120.3(3)
F14 C17 C16 119.6(3)
C18 C17 C16 120.0(3)
F15 C18 C17 116.7(3)
F15 C18 C13 119.6(3)
C17 C18 C13 123.7(3)
C20 C19 C13 120.0(3)
C20 C19 B1 109.5(3)
C13 C19 B1 130.4(3)
C19 C20 C27 112.5(3)
C19 C20 C21 125.5(3)
C27 C20 C21 121.8(3)
C22 C21 C26 118.2(3)
C22 C21 C20 120.0(3)
C26 C21 C20 121.8(3)
C21 C22 C23 121.4(3)
C24 C23 C22 119.9(3)
C23 C24 C25 119.8(3)
C26 C25 C24 120.0(3)
C25 C26 C21 120.6(3)
C32 C27 C28 121.0(3)
C32 C27 C20 128.0(3)
C28 C27 C20 111.0(3)
C29 C28 C27 118.5(3)
C29 C28 B1 132.6(3)
C27 C28 B1 108.9(3)
C28 C29 C30 121.0(3)
C31 C30 C29 119.8(3)
C32 C31 C30 120.7(3)
C31 C32 C27 119.1(3)
C34 C33 C36 110.3(4)
C34 C33 C35 107.0(4)
C36 C33 C35 108.4(4)
C34 C33 P1 111.2(3)
C36 C33 P1 108.6(3)
C35 C33 P1 111.2(3)
C38 C37 C40 117.3(5)
C38 C37 C39 105.8(4)
C40 C37 C39 104.8(4)
C38 C37 P1 108.2(3)
C40 C37 P1 112.0(3)
C39 C37 P1 108.1(3)
C44 C41 C43 109.9(3)
C44 C41 C42 105.1(3)
C43 C41 C42 111.0(3)
C44 C41 P1 109.8(3)
C43 C41 P1 112.7(2)
C42 C41 P1 108.1(2)
C28 B1 C1 107.0(2)
C28 B1 C7 112.1(2)
C1 B1 C7 113.0(2)
C28 B1 C19 97.8(2)
C1 B1 C19 117.1(2)
C7 B1 C19 109.0(2)

loop_
_geom_bond_atom_site_label_1
_geom_bond_atom_site_label_2
_geom_bond_distance
P1 C37 1.869(4)
P1 C41 1.873(3)
P1 C33 1.911(4)
F1 C2 1.368(3)
F2 C3 1.341(3)
F3 C4 1.338(3)
F4 C5 1.339(4)
F5 C6 1.366(3)
F6 C8 1.359(4)
F7 C9 1.349(4)
F8 C10 1.351(4)
F9 C11 1.342(4)
F10 C12 1.348(4)
F11 C14 1.337(4)
F12 C15 1.347(4)
F13 C16 1.333(4)
F14 C17 1.337(4)
F15 C18 1.343(4)
C1 C2 1.385(4)
C1 C6 1.392(4)
C1 B1 1.648(4)
C2 C3 1.371(4)
C3 C4 1.380(4)
C4 C5 1.390(5)
C5 C6 1.367(4)
C7 C8 1.385(5)
C7 C12 1.399(4)
C7 B1 1.652(4)
C8 C9 1.373(5)
C9 C10 1.384(5)
C10 C11 1.375(5)
C11 C12 1.375(4)
C13 C18 1.404(5)
C13 C14 1.405(4)
C13 C19 1.477(4)
C14 C15 1.381(5)
C15 C16 1.375(5)
C16 C17 1.382(5)
C17 C18 1.380(5)
C19 C20 1.354(4)
C19 B1 1.666(4)
C20 C27 1.472(4)
C20 C21 1.494(4)
C21 C22 1.376(5)
C21 C26 1.398(4)
C22 C23 1.393(5)
C23 C24 1.370(5)
C24 C25 1.389(5)
C25 C26 1.386(5)
C27 C32 1.401(4)
C27 C28 1.406(4)
C28 C29 1.374(4)
C28 B1 1.648(5)
C29 C30 1.401(5)
C30 C31 1.382(5)
C31 C32 1.380(5)
C33 C34 1.499(6)
C33 C36 1.540(6)
C33 C35 1.543(6)
C37 C38 1.479(6)
C37 C40 1.493(6)
C37 C39 1.593(7)
C41 C44 1.523(5)
C41 C43 1.528(5)
C41 C42 1.554(5)
